data_7135798
loop_
_publ_author_name
'Su, Lei'
'Gao, Shen'
'Liu, Jiawang'

_publ_section_title
;
 Nickel and Copper Co-catalysed Atroposelective C-Si Cross-Coupling to
 Axially Chiral Heterobiaryl Silanes
;
_journal_name_full 'Chemical Communications'
_journal_paper_doi 10.1039/D6CC01681B
_journal_year 2026
_chemical_absolute_configuration ad
_chemical_formula_moiety 'C29 H28 N2 O Si'
_chemical_formula_sum 'C29 H28 N2 O Si'
_chemical_formula_weight 448.62
_space_group_crystal_system orthorhombic
_space_group_IT_number 19
_space_group_name_Hall 'P 2ac 2ab'
_space_group_name_H-M_alt 'P 21 21 21'
_atom_sites_solution_hydrogens geom
_audit_creation_method SHELXL-2018/3
_audit_update_record
;
2025-09-29 deposited with the CCDC.	2026-05-06 downloaded from the CCDC.
;
_cell_angle_alpha 90
_cell_angle_beta 90
_cell_angle_gamma 90
_cell_formula_units_Z 4
_cell_length_a 11.12920(10)
_cell_length_b 12.8003(2)
_cell_length_c 16.8233(2)
_cell_measurement_reflns_used 15625
_cell_measurement_temperature 100(2)
_cell_measurement_theta_max 75.9740
_cell_measurement_theta_min 4.2850
_cell_volume 2396.60(5)
_computing_structure_refinement 'SHELXL-2018/3 (Sheldrick, 2018)'
_computing_structure_solution 'SHELXT 2018/2 (Sheldrick, 2018)'
_diffrn_ambient_temperature 100(2)
_diffrn_measured_fraction_theta_full 0.997
_diffrn_measured_fraction_theta_max 0.993
_diffrn_measurement_device_type 'ROD, Synergy Custom DW system, HyPix-Arc 150'
_diffrn_radiation_type CuK\a
_diffrn_radiation_wavelength 1.54184
_diffrn_reflns_av_R_equivalents 0.0269
_diffrn_reflns_av_unetI/netI 0.0212
_diffrn_reflns_Laue_measured_fraction_full 0.997
_diffrn_reflns_Laue_measured_fraction_max 0.993
_diffrn_reflns_limit_h_max 13
_diffrn_reflns_limit_h_min -8
_diffrn_reflns_limit_k_max 16
_diffrn_reflns_limit_k_min -16
_diffrn_reflns_limit_l_max 20
_diffrn_reflns_limit_l_min -21
_diffrn_reflns_number 29026
_diffrn_reflns_point_group_measured_fraction_full 0.997
_diffrn_reflns_point_group_measured_fraction_max 0.987
_diffrn_reflns_theta_full 67.684
_diffrn_reflns_theta_max 76.348
_diffrn_reflns_theta_min 4.340
_exptl_absorpt_coefficient_mu 1.042
_exptl_absorpt_correction_T_max 1.00000
_exptl_absorpt_correction_T_min 0.83897
_exptl_absorpt_correction_type multi-scan
_exptl_absorpt_process_details
;
CrysAlisPro 1.171.43.112a (Rigaku Oxford Diffraction, 2024)
Empirical absorption correction using spherical harmonics,
implemented in SCALE3 ABSPACK scaling algorithm.
;
_exptl_crystal_colour colourless
_exptl_crystal_density_diffrn 1.243
_exptl_crystal_description block
_exptl_crystal_F_000 952
_exptl_crystal_size_max 0.180
_exptl_crystal_size_mid 0.160
_exptl_crystal_size_min 0.140
_refine_diff_density_max 0.168
_refine_diff_density_min -0.203
_refine_diff_density_rms 0.031
_refine_ls_abs_structure_details
;
 Flack x determined using 1984 quotients [(I+)-(I-)]/[(I+)+(I-)]
 (Parsons, Flack and Wagner, Acta Cryst. B69 (2013) 249-259).
;
_refine_ls_abs_structure_Flack -0.003(7)
_refine_ls_extinction_coef 0.00080(18)
_refine_ls_extinction_expression Fc^*^=kFc[1+0.001xFc^2^\l^3^/sin(2\q)]^-1/4^
_refine_ls_extinction_method 'SHELXL-2018/3 (Sheldrick 2018)'
_refine_ls_goodness_of_fit_ref 1.036
_refine_ls_hydrogen_treatment constr
_refine_ls_matrix_type full
_refine_ls_number_parameters 303
_refine_ls_number_reflns 4951
_refine_ls_number_restraints 0
_refine_ls_restrained_S_all 1.036
_refine_ls_R_factor_all 0.0294
_refine_ls_R_factor_gt 0.0273
_refine_ls_shift/su_max 0.001
_refine_ls_shift/su_mean 0.000
_refine_ls_structure_factor_coef Fsqd
_refine_ls_weighting_details 'w=1/[\s^2^(Fo^2^)+(0.0373P)^2^+0.4477P] where P=(Fo^2^+2Fc^2^)/3'
_refine_ls_weighting_scheme calc
_refine_ls_wR_factor_gt 0.0687
_refine_ls_wR_factor_ref 0.0696
_reflns_Friedel_coverage 0.758
_reflns_Friedel_fraction_full 0.997
_reflns_Friedel_fraction_max 0.979
_reflns_number_gt 4737
_reflns_number_total 4951
_reflns_threshold_expression 'I > 2\s(I)'
_cod_data_source_file d6cc01681b2.cif
_cod_data_source_block t
_cod_database_code 7135798
_shelx_shelxl_version_number 2018/3
_shelx_space_group_comment
;
The symmetry employed for this shelxl refinement is uniquely defined
by the following loop, which should always be used as a source of
symmetry information in preference to the above space-group names.
They are only intended as comments.
;
_shelx_estimated_absorpt_t_min 0.835
_shelx_estimated_absorpt_t_max 0.868

loop_
_space_group_symop_operation_xyz
'x, y, z'
'-x+1/2, -y, z+1/2'
'-x, y+1/2, -z+1/2'
'x+1/2, -y+1/2, -z'

loop_
_atom_site_label
_atom_site_type_symbol
_atom_site_fract_x
_atom_site_fract_y
_atom_site_fract_z
_atom_site_U_iso_or_equiv
_atom_site_adp_type
_atom_site_occupancy
_atom_site_site_symmetry_order
_atom_site_calc_flag
_atom_site_refinement_flags_posn
_atom_site_refinement_flags_adp
_atom_site_refinement_flags_occupancy
_atom_site_disorder_assembly
_atom_site_disorder_group
Si1 Si 0.97155(4) 0.46612(4) 0.27992(3) 0.02053(12) Uani 1 1 d . . . . .
O1 O 0.44546(11) 0.37872(11) 0.39172(8) 0.0223(3) Uani 1 1 d . . . . .
N1 N 0.72540(13) 0.30074(12) 0.30887(9) 0.0197(3) Uani 1 1 d . . . . .
C11 C 0.72157(15) 0.34728(13) 0.23954(10) 0.0171(4) Uani 1 1 d . . . . .
C18 C 0.54019(16) 0.37062(14) 0.34214(10) 0.0185(3) Uani 1 1 d . . . . .
C19 C 0.44993(17) 0.32234(15) 0.46721(11) 0.0247(4) Uani 1 1 d . . . . .
H19 H 0.491980 0.254077 0.459380 0.030 Uiso 1 1 calc R U . . .
C20 C 0.31957(19) 0.3025(2) 0.48872(15) 0.0382(5) Uani 1 1 d . . . . .
H20A H 0.275750 0.368924 0.489292 0.057 Uiso 1 1 calc R U . . .
H20B H 0.315275 0.270163 0.541432 0.057 Uiso 1 1 calc R U . . .
H20C H 0.283462 0.255672 0.449321 0.057 Uiso 1 1 calc R U . . .
C21 C 0.5177(2) 0.38690(17) 0.52754(12) 0.0321(5) Uani 1 1 d . . . . .
H21A H 0.598564 0.401744 0.507487 0.048 Uiso 1 1 calc R U . . .
H21B H 0.523497 0.348099 0.577608 0.048 Uiso 1 1 calc R U . . .
H21C H 0.474905 0.452742 0.536664 0.048 Uiso 1 1 calc R U . . .
C22 C 1.0174(2) 0.38950(18) 0.36886(12) 0.0341(5) Uani 1 1 d . . . . .
H22A H 1.040041 0.437387 0.411783 0.051 Uiso 1 1 calc R U . . .
H22B H 1.086167 0.345087 0.355341 0.051 Uiso 1 1 calc R U . . .
H22C H 0.950212 0.345675 0.386321 0.051 Uiso 1 1 calc R U . . .
C12 C 0.62455(15) 0.41425(13) 0.21520(11) 0.0174(3) Uani 1 1 d . . . . .
C1 C 0.82487(16) 0.32474(14) 0.18537(11) 0.0184(4) Uani 1 1 d . . . . .
N2 N 0.63164(13) 0.31267(12) 0.36221(9) 0.0198(3) Uani 1 1 d . . . . .
C16 C 0.43310(16) 0.49419(14) 0.25071(12) 0.0213(4) Uani 1 1 d . . . . .
H16 H 0.369051 0.503118 0.287413 0.026 Uiso 1 1 calc R U . . .
C17 C 0.52969(16) 0.42745(13) 0.26911(10) 0.0182(3) Uani 1 1 d . . . . .
C5 C 0.90395(18) 0.22201(15) 0.07396(11) 0.0237(4) Uani 1 1 d . . . . .
C13 C 0.62116(16) 0.46769(15) 0.14180(10) 0.0203(3) Uani 1 1 d . . . . .
H13 H 0.684238 0.458821 0.104360 0.024 Uiso 1 1 calc R U . . .
C24 C 0.84202(16) 0.55376(15) 0.30444(12) 0.0234(4) Uani 1 1 d . . . . .
C9 C 0.69555(17) 0.19569(15) 0.11410(11) 0.0236(4) Uani 1 1 d . . . . .
H9 H 0.629460 0.212024 0.147604 0.028 Uiso 1 1 calc R U . . .
C4 C 1.01638(19) 0.26970(15) 0.08671(12) 0.0272(4) Uani 1 1 d . . . . .
H4 H 1.082664 0.251245 0.054016 0.033 Uiso 1 1 calc R U . . .
C10 C 0.80593(17) 0.24944(14) 0.12417(11) 0.0200(4) Uani 1 1 d . . . . .
C14 C 0.52635(17) 0.53247(15) 0.12479(11) 0.0232(4) Uani 1 1 d . . . . .
H14 H 0.524430 0.568478 0.075431 0.028 Uiso 1 1 calc R U . . .
C2 C 0.93553(16) 0.37194(14) 0.19705(11) 0.0197(4) Uani 1 1 d . . . . .
C15 C 0.43205(16) 0.54633(15) 0.17933(11) 0.0232(4) Uani 1 1 d . . . . .
H15 H 0.367384 0.591893 0.166807 0.028 Uiso 1 1 calc R U . . .
C3 C 1.03124(18) 0.34197(14) 0.14537(12) 0.0246(4) Uani 1 1 d . . . . .
H3 H 1.107864 0.373467 0.152093 0.030 Uiso 1 1 calc R U . . .
C8 C 0.6829(2) 0.12052(16) 0.05671(12) 0.0302(5) Uani 1 1 d . . . . .
H8 H 0.608663 0.084534 0.051391 0.036 Uiso 1 1 calc R U . . .
C23 C 1.09919(17) 0.54914(18) 0.24597(13) 0.0310(5) Uani 1 1 d . . . . .
H23A H 1.074583 0.589459 0.199207 0.047 Uiso 1 1 calc R U . . .
H23B H 1.167652 0.504552 0.232143 0.047 Uiso 1 1 calc R U . . .
H23C H 1.122451 0.597055 0.288722 0.047 Uiso 1 1 calc R U . . .
C25 C 0.78307(18) 0.55063(17) 0.37798(13) 0.0304(5) Uani 1 1 d . . . . .
H25 H 0.806151 0.499976 0.416324 0.036 Uiso 1 1 calc R U . . .
C26 C 0.6910(2) 0.6208(2) 0.39574(15) 0.0397(6) Uani 1 1 d . . . . .
H26 H 0.652073 0.617610 0.445937 0.048 Uiso 1 1 calc R U . . .
C6 C 0.8867(2) 0.14527(16) 0.01426(12) 0.0306(5) Uani 1 1 d . . . . .
H6 H 0.951273 0.127875 -0.020195 0.037 Uiso 1 1 calc R U . . .
C7 C 0.7792(2) 0.09618(17) 0.00553(13) 0.0337(5) Uani 1 1 d . . . . .
H7 H 0.768909 0.045434 -0.035116 0.040 Uiso 1 1 calc R U . . .
C28 C 0.71210(19) 0.69927(18) 0.26742(15) 0.0367(5) Uani 1 1 d . . . . .
H28 H 0.687819 0.749667 0.229209 0.044 Uiso 1 1 calc R U . . .
C29 C 0.80408(18) 0.62955(16) 0.25010(13) 0.0286(4) Uani 1 1 d . . . . .
H29 H 0.842438 0.633488 0.199741 0.034 Uiso 1 1 calc R U . . .
C27 C 0.65622(19) 0.6947(2) 0.34064(16) 0.0407(6) Uani 1 1 d . . . . .
H27 H 0.593752 0.742593 0.353099 0.049 Uiso 1 1 calc R U . . .

loop_
_atom_site_aniso_label
_atom_site_aniso_U_11
_atom_site_aniso_U_22
_atom_site_aniso_U_33
_atom_site_aniso_U_23
_atom_site_aniso_U_13
_atom_site_aniso_U_12
Si1 0.0166(2) 0.0231(2) 0.0219(2) -0.00039(19) -0.00145(19) -0.00064(19)
O1 0.0187(6) 0.0268(7) 0.0215(6) 0.0042(5) 0.0041(5) 0.0037(5)
N1 0.0170(7) 0.0215(8) 0.0207(7) 0.0005(6) 0.0007(6) 0.0013(6)
C11 0.0172(8) 0.0153(8) 0.0188(9) -0.0024(7) -0.0013(7) -0.0016(6)
C18 0.0163(8) 0.0191(8) 0.0202(8) -0.0025(7) 0.0008(7) -0.0013(7)
C19 0.0264(10) 0.0248(9) 0.0230(9) 0.0068(7) 0.0053(7) 0.0034(8)
C20 0.0292(11) 0.0449(13) 0.0405(13) 0.0171(11) 0.0113(9) 0.0020(10)
C21 0.0420(12) 0.0313(11) 0.0229(10) 0.0018(8) 0.0015(9) 0.0067(9)
C22 0.0358(11) 0.0365(11) 0.0299(11) 0.0055(9) -0.0065(9) 0.0014(9)
C12 0.0169(8) 0.0163(8) 0.0192(8) -0.0020(7) -0.0024(7) -0.0018(6)
C1 0.0198(9) 0.0177(8) 0.0178(8) 0.0031(7) -0.0005(7) 0.0039(6)
N2 0.0182(7) 0.0216(8) 0.0195(7) 0.0002(6) 0.0007(6) 0.0011(6)
C16 0.0173(8) 0.0229(9) 0.0239(9) -0.0019(7) -0.0019(7) 0.0009(7)
C17 0.0160(8) 0.0181(8) 0.0204(9) -0.0013(6) -0.0028(7) -0.0018(7)
C5 0.0339(11) 0.0184(9) 0.0190(9) 0.0040(7) 0.0053(8) 0.0061(7)
C13 0.0211(8) 0.0203(8) 0.0194(8) -0.0004(7) -0.0014(7) -0.0011(7)
C24 0.0194(9) 0.0239(9) 0.0270(10) -0.0077(8) -0.0011(7) -0.0038(7)
C9 0.0261(9) 0.0227(9) 0.0218(9) 0.0002(8) -0.0042(7) 0.0018(8)
C4 0.0299(10) 0.0233(9) 0.0285(10) 0.0040(8) 0.0129(8) 0.0061(8)
C10 0.0248(9) 0.0168(8) 0.0185(8) 0.0033(7) -0.0002(7) 0.0045(7)
C14 0.0284(9) 0.0203(8) 0.0209(8) 0.0021(7) -0.0056(8) 0.0004(8)
C2 0.0195(9) 0.0180(8) 0.0216(9) 0.0033(7) 0.0008(7) 0.0031(7)
C15 0.0206(9) 0.0201(9) 0.0290(10) -0.0010(8) -0.0072(7) 0.0041(7)
C3 0.0199(9) 0.0227(9) 0.0312(10) 0.0038(8) 0.0057(8) 0.0017(7)
C8 0.0407(12) 0.0231(10) 0.0268(10) 0.0003(8) -0.0095(9) -0.0001(9)
C23 0.0220(9) 0.0357(11) 0.0353(11) -0.0043(9) 0.0000(8) -0.0098(8)
C25 0.0276(10) 0.0324(11) 0.0312(11) -0.0086(9) 0.0027(8) -0.0063(9)
C26 0.0266(11) 0.0486(14) 0.0439(13) -0.0214(11) 0.0093(10) -0.0075(10)
C6 0.0452(12) 0.0238(10) 0.0228(10) 0.0008(8) 0.0064(9) 0.0080(9)
C7 0.0571(15) 0.0214(10) 0.0227(10) -0.0040(8) -0.0045(10) 0.0037(9)
C28 0.0290(10) 0.0313(11) 0.0499(14) -0.0106(10) -0.0109(10) 0.0046(9)
C29 0.0250(10) 0.0279(10) 0.0329(10) -0.0048(9) -0.0043(8) 0.0010(8)
C27 0.0227(10) 0.0399(13) 0.0596(16) -0.0237(12) -0.0052(10) 0.0050(9)

loop_
_atom_type_symbol
_atom_type_description
_atom_type_scat_dispersion_real
_atom_type_scat_dispersion_imag
_atom_type_scat_source
C C 0.0181 0.0091 'International Tables Vol C Tables 4.2.6.8 and 6.1.1.4'
H H 0.0000 0.0000 'International Tables Vol C Tables 4.2.6.8 and 6.1.1.4'
N N 0.0311 0.0180 'International Tables Vol C Tables 4.2.6.8 and 6.1.1.4'
O O 0.0492 0.0322 'International Tables Vol C Tables 4.2.6.8 and 6.1.1.4'
Si Si 0.2541 0.3302 'International Tables Vol C Tables 4.2.6.8 and 6.1.1.4'

loop_
_geom_angle_atom_site_label_1
_geom_angle_atom_site_label_2
_geom_angle_atom_site_label_3
_geom_angle
_geom_angle_site_symmetry_1
_geom_angle_site_symmetry_3
_geom_angle_publ_flag
C22 Si1 C23 109.75(10) . . ?
C22 Si1 C24 110.48(10) . . ?
C23 Si1 C24 108.22(10) . . ?
C22 Si1 C2 108.41(9) . . ?
C23 Si1 C2 107.45(9) . . ?
C24 Si1 C2 112.46(8) . . ?
C18 O1 C19 118.23(14) . . ?
C11 N1 N2 120.14(15) . . ?
N1 C11 C12 123.29(16) . . ?
N1 C11 C1 115.45(15) . . ?
C12 C11 C1 121.25(15) . . ?
N2 C18 O1 119.60(16) . . ?
N2 C18 C17 125.07(16) . . ?
O1 C18 C17 115.33(15) . . ?
O1 C19 C21 109.32(16) . . ?
O1 C19 C20 104.91(15) . . ?
C21 C19 C20 114.12(18) . . ?
C17 C12 C13 119.15(16) . . ?
C17 C12 C11 116.94(16) . . ?
C13 C12 C11 123.90(16) . . ?
C2 C1 C10 121.90(16) . . ?
C2 C1 C11 120.85(16) . . ?
C10 C1 C11 117.19(16) . . ?
C18 N2 N1 118.89(15) . . ?
C15 C16 C17 119.57(17) . . ?
C12 C17 C16 120.40(16) . . ?
C12 C17 C18 115.61(15) . . ?
C16 C17 C18 123.99(17) . . ?
C4 C5 C6 121.91(18) . . ?
C4 C5 C10 118.91(17) . . ?
C6 C5 C10 119.16(19) . . ?
C14 C13 C12 119.71(16) . . ?
C29 C24 C25 117.12(19) . . ?
C29 C24 Si1 120.27(15) . . ?
C25 C24 Si1 122.54(16) . . ?
C8 C9 C10 120.93(19) . . ?
C3 C4 C5 120.81(17) . . ?
C9 C10 C5 118.24(17) . . ?
C9 C10 C1 122.83(17) . . ?
C5 C10 C1 118.81(17) . . ?
C13 C14 C15 120.96(17) . . ?
C1 C2 C3 117.36(17) . . ?
C1 C2 Si1 124.92(14) . . ?
C3 C2 Si1 117.60(14) . . ?
C16 C15 C14 120.20(17) . . ?
C4 C3 C2 122.20(18) . . ?
C9 C8 C7 120.5(2) . . ?
C26 C25 C24 121.0(2) . . ?
C27 C26 C25 120.2(2) . . ?
C7 C6 C5 121.1(2) . . ?
C6 C7 C8 120.1(2) . . ?
C27 C28 C29 119.5(2) . . ?
C28 C29 C24 122.1(2) . . ?
C26 C27 C28 120.1(2) . . ?

loop_
_geom_bond_atom_site_label_1
_geom_bond_atom_site_label_2
_geom_bond_distance
_geom_bond_site_symmetry_2
_geom_bond_publ_flag
Si1 C22 1.860(2) . ?
Si1 C23 1.864(2) . ?
Si1 C24 1.873(2) . ?
Si1 C2 1.8862(19) . ?
O1 C18 1.348(2) . ?
O1 C19 1.461(2) . ?
N1 C11 1.310(2) . ?
N1 N2 1.385(2) . ?
C11 C12 1.438(2) . ?
C11 C1 1.495(2) . ?
C18 N2 1.304(2) . ?
C18 C17 1.433(2) . ?
C19 C21 1.510(3) . ?
C19 C20 1.517(3) . ?
C12 C17 1.402(2) . ?
C12 C13 1.412(2) . ?
C1 C2 1.386(3) . ?
C1 C10 1.426(3) . ?
C16 C15 1.374(3) . ?
C16 C17 1.408(2) . ?
C5 C4 1.409(3) . ?
C5 C6 1.418(3) . ?
C5 C10 1.424(3) . ?
C13 C14 1.372(3) . ?
C24 C29 1.398(3) . ?
C24 C25 1.401(3) . ?
C9 C8 1.370(3) . ?
C9 C10 1.418(3) . ?
C4 C3 1.363(3) . ?
C14 C15 1.405(3) . ?
C2 C3 1.428(2) . ?
C8 C7 1.409(3) . ?
C25 C26 1.395(3) . ?
C26 C27 1.381(4) . ?
C6 C7 1.359(3) . ?
C28 C27 1.381(4) . ?
C28 C29 1.389(3) . ?

loop_
_geom_torsion_atom_site_label_1
_geom_torsion_atom_site_label_2
_geom_torsion_atom_site_label_3
_geom_torsion_atom_site_label_4
_geom_torsion
_geom_torsion_site_symmetry_1
_geom_torsion_site_symmetry_2
_geom_torsion_site_symmetry_3
_geom_torsion_site_symmetry_4
_geom_torsion_publ_flag
N2 N1 C11 C12 1.7(3) . . . . ?
N2 N1 C11 C1 -177.20(15) . . . . ?
C19 O1 C18 N2 0.6(2) . . . . ?
C19 O1 C18 C17 179.75(15) . . . . ?
C18 O1 C19 C21 83.9(2) . . . . ?
C18 O1 C19 C20 -153.35(17) . . . . ?
N1 C11 C12 C17 -1.1(3) . . . . ?
C1 C11 C12 C17 177.69(16) . . . . ?
N1 C11 C12 C13 177.78(17) . . . . ?
C1 C11 C12 C13 -3.4(3) . . . . ?
N1 C11 C1 C2 -76.8(2) . . . . ?
C12 C11 C1 C2 104.3(2) . . . . ?
N1 C11 C1 C10 100.31(19) . . . . ?
C12 C11 C1 C10 -78.6(2) . . . . ?
O1 C18 N2 N1 176.63(15) . . . . ?
C17 C18 N2 N1 -2.4(3) . . . . ?
C11 N1 N2 C18 0.1(2) . . . . ?
C13 C12 C17 C16 -0.8(3) . . . . ?
C11 C12 C17 C16 178.11(16) . . . . ?
C13 C12 C17 C18 -179.93(15) . . . . ?
C11 C12 C17 C18 -1.0(2) . . . . ?
C15 C16 C17 C12 0.2(3) . . . . ?
C15 C16 C17 C18 179.18(17) . . . . ?
N2 C18 C17 C12 2.8(3) . . . . ?
O1 C18 C17 C12 -176.24(15) . . . . ?
N2 C18 C17 C16 -176.25(17) . . . . ?
O1 C18 C17 C16 4.7(2) . . . . ?
C17 C12 C13 C14 0.8(3) . . . . ?
C11 C12 C13 C14 -178.02(17) . . . . ?
C22 Si1 C24 C29 170.53(15) . . . . ?
C23 Si1 C24 C29 50.35(18) . . . . ?
C2 Si1 C24 C29 -68.19(17) . . . . ?
C22 Si1 C24 C25 -6.27(19) . . . . ?
C23 Si1 C24 C25 -126.45(17) . . . . ?
C2 Si1 C24 C25 115.01(16) . . . . ?
C6 C5 C4 C3 -178.87(18) . . . . ?
C10 C5 C4 C3 -0.9(3) . . . . ?
C8 C9 C10 C5 -1.1(3) . . . . ?
C8 C9 C10 C1 -177.05(17) . . . . ?
C4 C5 C10 C9 -175.81(17) . . . . ?
C6 C5 C10 C9 2.3(3) . . . . ?
C4 C5 C10 C1 0.3(3) . . . . ?
C6 C5 C10 C1 178.42(17) . . . . ?
C2 C1 C10 C9 176.19(17) . . . . ?
C11 C1 C10 C9 -0.9(3) . . . . ?
C2 C1 C10 C5 0.2(3) . . . . ?
C11 C1 C10 C5 -176.85(16) . . . . ?
C12 C13 C14 C15 -0.2(3) . . . . ?
C10 C1 C2 C3 -0.3(3) . . . . ?
C11 C1 C2 C3 176.68(16) . . . . ?
C10 C1 C2 Si1 -176.20(13) . . . . ?
C11 C1 C2 Si1 0.8(2) . . . . ?
C22 Si1 C2 C1 86.12(17) . . . . ?
C23 Si1 C2 C1 -155.33(16) . . . . ?
C24 Si1 C2 C1 -36.34(18) . . . . ?
C22 Si1 C2 C3 -89.80(16) . . . . ?
C23 Si1 C2 C3 28.75(17) . . . . ?
C24 Si1 C2 C3 147.74(14) . . . . ?
C17 C16 C15 C14 0.5(3) . . . . ?
C13 C14 C15 C16 -0.5(3) . . . . ?
C5 C4 C3 C2 0.8(3) . . . . ?
C1 C2 C3 C4 -0.2(3) . . . . ?
Si1 C2 C3 C4 175.99(15) . . . . ?
C10 C9 C8 C7 -1.0(3) . . . . ?
C29 C24 C25 C26 -0.3(3) . . . . ?
Si1 C24 C25 C26 176.61(16) . . . . ?
C24 C25 C26 C27 0.1(3) . . . . ?
C4 C5 C6 C7 176.55(19) . . . . ?
C10 C5 C6 C7 -1.5(3) . . . . ?
C5 C6 C7 C8 -0.6(3) . . . . ?
C9 C8 C7 C6 1.9(3) . . . . ?
C27 C28 C29 C24 0.4(3) . . . . ?
C25 C24 C29 C28 0.0(3) . . . . ?
Si1 C24 C29 C28 -176.95(15) . . . . ?
C25 C26 C27 C28 0.3(3) . . . . ?
C29 C28 C27 C26 -0.6(3) . . . . ?
